data_4070230
loop_
_publ_author_name
'Choua, Sylvie'
'Djukic, Jean-Pierre'
'Dall\'ery, J\'er\^ome'
'Welter, Richard'
'Turek, Philippe'
'Ricard, Louis'

_publ_section_title
;
 Radical Anions of Metallo-organic Diazines: Structural, Spectroscopic,
 and Theoretical Investigation of a Pyrazyl Radical Anion
;
_journal_issue 21
_journal_name_full Organometallics
_journal_page_first 6194
_journal_paper_doi 10.1021/om900668n
_journal_volume 28
_journal_year 2009
_chemical_formula_moiety 'C48 H30 Mn2 N2 O6, C4 H10 O2'
_chemical_formula_sum 'C52 H40 Mn2 N2 O8'
_chemical_formula_weight 930.74
_chemical_name_systematic
; 
 ? 
;
_space_group_IT_number 14
_symmetry_cell_setting monoclinic
_symmetry_space_group_name_Hall '-P 2ybc'
_symmetry_space_group_name_H-M 'P 1 21/c 1'
_atom_sites_solution_hydrogens geom
_atom_sites_solution_primary direct
_atom_sites_solution_secondary difmap
_audit_creation_method SHELXL-97
_cell_angle_alpha 90.00
_cell_angle_beta 124.8761(8)
_cell_angle_gamma 90.00
_cell_formula_units_Z 4
_cell_length_a 12.8060(2)
_cell_length_b 20.3240(4)
_cell_length_c 21.7550(4)
_cell_measurement_reflns_used 9361
_cell_measurement_temperature 173(2)
_cell_measurement_theta_max 29.131
_cell_measurement_theta_min 0.998
_cell_volume 4645.18(15)
_computing_cell_refinement 'Denzo (Nonius B.V., 1998)'
_computing_data_collection 'Collect (Nonius B.V., 1998)'
_computing_data_reduction 'Denzo (Nonius B.V., 1998)'
_computing_molecular_graphics 'PLATON 98 (Spek, 1998)'
_computing_publication_material 'SHELXL-97 (Sheldrick, 1997)'
_computing_structure_refinement 'SHELXL-97 (Sheldrick, 1997)'
_computing_structure_solution 'SHELXS-97 (Sheldrick, 1997)'
_diffrn_ambient_temperature 173(2)
_diffrn_measured_fraction_theta_full 0.998
_diffrn_measured_fraction_theta_max 0.998
_diffrn_measurement_device_type KappaCCD
_diffrn_measurement_method '\w scans'
_diffrn_radiation_monochromator graphite
_diffrn_radiation_source 'fine-focus sealed tube'
_diffrn_radiation_type MoK\a
_diffrn_radiation_wavelength 0.71073
_diffrn_reflns_av_R_equivalents 0.0402
_diffrn_reflns_av_sigmaI/netI 0.0876
_diffrn_reflns_limit_h_max 17
_diffrn_reflns_limit_h_min -17
_diffrn_reflns_limit_k_max 26
_diffrn_reflns_limit_k_min -27
_diffrn_reflns_limit_l_max 29
_diffrn_reflns_limit_l_min -29
_diffrn_reflns_number 21161
_diffrn_reflns_theta_full 29.13
_diffrn_reflns_theta_max 29.13
_diffrn_reflns_theta_min 1.52
_exptl_absorpt_coefficient_mu 0.600
_exptl_absorpt_correction_type none
_exptl_crystal_colour red
_exptl_crystal_density_diffrn 1.331
_exptl_crystal_density_method 'not measured'
_exptl_crystal_description prism
_exptl_crystal_F_000 1920
_exptl_crystal_size_max 0.18
_exptl_crystal_size_mid 0.14
_exptl_crystal_size_min 0.14
_refine_diff_density_max 1.629
_refine_diff_density_min -0.690
_refine_diff_density_rms 0.093
_refine_ls_extinction_method none
_refine_ls_goodness_of_fit_ref 1.035
_refine_ls_hydrogen_treatment constr
_refine_ls_matrix_type full
_refine_ls_number_parameters 577
_refine_ls_number_reflns 12488
_refine_ls_number_restraints 0
_refine_ls_restrained_S_all 1.035
_refine_ls_R_factor_all 0.1201
_refine_ls_R_factor_gt 0.0607
_refine_ls_shift/su_max 0.004
_refine_ls_shift/su_mean 0.000
_refine_ls_structure_factor_coef Fsqd
_refine_ls_weighting_details 'calc w=1/[\s^2^(Fo^2^)+(0.1061P)^2^+1.9093P] where P=(Fo^2^+2Fc^2^)/3'
_refine_ls_weighting_scheme calc
_refine_ls_wR_factor_gt 0.1766
_refine_ls_wR_factor_ref 0.2075
_reflns_number_gt 7248
_reflns_number_total 12488
_reflns_threshold_expression >2sigma(I)
_cod_data_source_file om900668n_si_002.cif
_cod_data_source_block 1a
_cod_original_cell_volume 4645.17(14)
_cod_original_sg_symbol_H-M P21/c
_cod_database_code 4070230

loop_
_symmetry_equiv_pos_as_xyz
'x, y, z'
'-x, y+1/2, -z+1/2'
'-x, -y, -z'
'x, -y-1/2, z-1/2'

loop_
_atom_site_label
_atom_site_type_symbol
_atom_site_fract_x
_atom_site_fract_y
_atom_site_fract_z
_atom_site_U_iso_or_equiv
_atom_site_adp_type
_atom_site_occupancy
_atom_site_symmetry_multiplicity
_atom_site_calc_flag
Mn1 Mn 0.82261(5) 0.19308(2) 0.15309(3) 0.02673(14) Uani 1 1 d
Mn2 Mn 0.48634(5) 0.41936(2) 0.16054(3) 0.02542(14) Uani 1 1 d
O1 O 0.9642(3) 0.09315(13) 0.13012(16) 0.0492(7) Uani 1 1 d
O2 O 1.0224(3) 0.28143(14) 0.1709(2) 0.0617(9) Uani 1 1 d
O3 O 0.6385(3) 0.19616(13) -0.01051(15) 0.0534(8) Uani 1 1 d
O4 O 0.3604(3) 0.41833(14) -0.00229(15) 0.0508(7) Uani 1 1 d
O5 O 0.3046(3) 0.52110(13) 0.14004(16) 0.0486(7) Uani 1 1 d
O6 O 0.3035(3) 0.33285(15) 0.1648(2) 0.0681(10) Uani 1 1 d
O7 O 0.9041(4) 0.2510(4) 0.4636(3) 0.155(3) Uani 1 1 d
O8 O 1.0499(4) 0.3644(2) 0.4582(2) 0.0886(12) Uani 1 1 d
N1 N 0.7335(2) 0.26232(12) 0.17716(14) 0.0244(6) Uani 1 1 d
N2 N 0.6163(2) 0.34854(12) 0.18086(14) 0.0231(5) Uani 1 1 d
C1 C 0.6396(3) 0.30599(14) 0.14349(17) 0.0242(6) Uani 1 1 d
H1 H 0.5864 0.3069 0.0903 0.029 Uiso 1 1 calc
C2 C 0.6950(3) 0.34974(14) 0.25638(17) 0.0245(6) Uani 1 1 d
C3 C 0.7901(3) 0.30339(14) 0.29570(17) 0.0259(7) Uani 1 1 d
H3 H 0.8428 0.3024 0.3489 0.031 Uiso 1 1 calc
C4 C 0.8039(3) 0.25847(14) 0.25308(17) 0.0241(6) Uani 1 1 d
C5 C 0.8973(3) 0.20466(15) 0.28160(18) 0.0266(7) Uani 1 1 d
C6 C 1.0228(3) 0.21874(17) 0.3443(2) 0.0355(8) Uani 1 1 d
H6 H 1.0435 0.2619 0.3647 0.043 Uiso 1 1 calc
C7 C 1.1139(3) 0.17069(19) 0.3755(2) 0.0419(9) Uani 1 1 d
H7 H 1.1978 0.1803 0.4173 0.050 Uiso 1 1 calc
C8 C 1.0819(3) 0.10673(18) 0.3450(2) 0.0396(9) Uani 1 1 d
H8 H 1.1456 0.0735 0.3657 0.048 Uiso 1 1 calc
C9 C 0.9620(3) 0.09189(15) 0.28656(19) 0.0317(7) Uani 1 1 d
H9 H 0.9442 0.0482 0.2678 0.038 Uiso 1 1 calc
C10 C 0.8607(3) 0.13895(15) 0.25181(17) 0.0259(7) Uani 1 1 d
C11 C 0.7351(3) 0.12313(14) 0.18382(18) 0.0267(7) Uani 1 1 d
C12 C 0.7137(3) 0.05120(16) 0.15844(19) 0.0315(7) Uani 1 1 d
C13 C 0.6864(4) 0.03161(17) 0.0902(2) 0.0405(9) Uani 1 1 d
H13 H 0.6855 0.0633 0.0578 0.049 Uiso 1 1 calc
C14 C 0.6598(4) -0.0344(2) 0.0678(2) 0.0517(11) Uani 1 1 d
H14 H 0.6398 -0.0469 0.0201 0.062 Uiso 1 1 calc
C15 C 0.6624(4) -0.08081(18) 0.1139(3) 0.0498(11) Uani 1 1 d
H15 H 0.6458 -0.1256 0.0988 0.060 Uiso 1 1 calc
C16 C 0.6893(4) -0.06231(18) 0.1825(3) 0.0483(10) Uani 1 1 d
H16 H 0.6913 -0.0944 0.2149 0.058 Uiso 1 1 calc
C17 C 0.7134(4) 0.00327(17) 0.2042(2) 0.0410(9) Uani 1 1 d
H17 H 0.7300 0.0157 0.2511 0.049 Uiso 1 1 calc
C18 C 0.6171(3) 0.14750(15) 0.1755(2) 0.0309(7) Uani 1 1 d
C19 C 0.6135(3) 0.15968(16) 0.2375(2) 0.0363(8) Uani 1 1 d
H19 H 0.6882 0.1531 0.2865 0.044 Uiso 1 1 calc
C20 C 0.5025(4) 0.18133(19) 0.2287(3) 0.0501(11) Uani 1 1 d
H20 H 0.5027 0.1900 0.2717 0.060 Uiso 1 1 calc
C21 C 0.3928(4) 0.19025(18) 0.1585(3) 0.0567(13) Uani 1 1 d
H21 H 0.3169 0.2048 0.1525 0.068 Uiso 1 1 calc
C22 C 0.3947(4) 0.17765(19) 0.0964(3) 0.0528(12) Uani 1 1 d
H22 H 0.3190 0.1836 0.0476 0.063 Uiso 1 1 calc
C23 C 0.5041(3) 0.15661(17) 0.1038(2) 0.0398(9) Uani 1 1 d
H23 H 0.5030 0.1483 0.0605 0.048 Uiso 1 1 calc
C24 C 0.9090(3) 0.13106(17) 0.14058(19) 0.0343(8) Uani 1 1 d
C25 C 0.9394(4) 0.25163(17) 0.1626(2) 0.0383(8) Uani 1 1 d
C26 C 0.7108(4) 0.19582(16) 0.0537(2) 0.0350(8) Uani 1 1 d
C27 C 0.6636(3) 0.40358(15) 0.28854(18) 0.0270(7) Uani 1 1 d
C28 C 0.6633(3) 0.38934(17) 0.35208(19) 0.0345(8) Uani 1 1 d
H28 H 0.6808 0.3458 0.3714 0.041 Uiso 1 1 calc
C29 C 0.6382(4) 0.43732(19) 0.3862(2) 0.0426(9) Uani 1 1 d
H29 H 0.6377 0.4272 0.4286 0.051 Uiso 1 1 calc
C30 C 0.6134(4) 0.50129(18) 0.3577(2) 0.0396(9) Uani 1 1 d
H30 H 0.5942 0.5345 0.3805 0.048 Uiso 1 1 calc
C31 C 0.6164(3) 0.51690(16) 0.29774(19) 0.0321(7) Uani 1 1 d
H31 H 0.5989 0.5610 0.2800 0.039 Uiso 1 1 calc
C32 C 0.6450(3) 0.46956(15) 0.26014(17) 0.0264(7) Uani 1 1 d
C33 C 0.6387(3) 0.48673(14) 0.19251(17) 0.0252(7) Uani 1 1 d
C34 C 0.7393(3) 0.46127(14) 0.18290(19) 0.0281(7) Uani 1 1 d
C35 C 0.8621(3) 0.44874(17) 0.2437(2) 0.0361(8) Uani 1 1 d
H35 H 0.8832 0.4536 0.2930 0.043 Uiso 1 1 calc
C36 C 0.9563(4) 0.42883(18) 0.2334(3) 0.0481(11) Uani 1 1 d
H36 H 1.0401 0.4196 0.2756 0.058 Uiso 1 1 calc
C37 C 0.9263(4) 0.42275(18) 0.1614(3) 0.0496(11) Uani 1 1 d
H37 H 0.9897 0.4100 0.1540 0.060 Uiso 1 1 calc
C38 C 0.8048(4) 0.43529(18) 0.1011(2) 0.0438(9) Uani 1 1 d
H38 H 0.7843 0.4310 0.0519 0.053 Uiso 1 1 calc
C39 C 0.7113(4) 0.45416(17) 0.1109(2) 0.0359(8) Uani 1 1 d
H39 H 0.6273 0.4624 0.0684 0.043 Uiso 1 1 calc
C40 C 0.6147(3) 0.55907(15) 0.16960(19) 0.0304(7) Uani 1 1 d
C41 C 0.7107(3) 0.60430(17) 0.2158(2) 0.0391(9) Uani 1 1 d
H41 H 0.7866 0.5897 0.2608 0.047 Uiso 1 1 calc
C42 C 0.6959(4) 0.67054(19) 0.1963(3) 0.0509(11) Uani 1 1 d
H42 H 0.7614 0.7009 0.2287 0.061 Uiso 1 1 calc
C43 C 0.5877(4) 0.69274(17) 0.1308(3) 0.0477(10) Uani 1 1 d
H43 H 0.5782 0.7380 0.1178 0.057 Uiso 1 1 calc
C44 C 0.4946(4) 0.64887(18) 0.0850(2) 0.0438(9) Uani 1 1 d
H44 H 0.4201 0.6637 0.0395 0.053 Uiso 1 1 calc
C45 C 0.5072(4) 0.58190(16) 0.1040(2) 0.0358(8) Uani 1 1 d
H45 H 0.4409 0.5521 0.0714 0.043 Uiso 1 1 calc
C46 C 0.4092(3) 0.41866(16) 0.0619(2) 0.0335(8) Uani 1 1 d
C47 C 0.3791(3) 0.48272(17) 0.14968(19) 0.0328(8) Uani 1 1 d
C48 C 0.3783(4) 0.36247(17) 0.1630(2) 0.0416(9) Uani 1 1 d
C49 C 0.8822(14) 0.1849(4) 0.4597(5) 0.213(7) Uani 1 1 d
H49A H 0.8915 0.1653 0.4219 0.319 Uiso 1 1 calc
H49B H 0.7957 0.1771 0.4458 0.319 Uiso 1 1 calc
H49C H 0.9437 0.1648 0.5086 0.319 Uiso 1 1 calc
C50 C 1.0301(6) 0.2769(5) 0.5223(3) 0.116(3) Uani 1 1 d
H50A H 1.0955 0.2548 0.5189 0.139 Uiso 1 1 calc
H50B H 1.0482 0.2666 0.5720 0.139 Uiso 1 1 calc
C51 C 1.0395(6) 0.3498(4) 0.5161(3) 0.094(2) Uani 1 1 d
H51A H 0.9628 0.3714 0.5074 0.113 Uiso 1 1 calc
H51B H 1.1147 0.3669 0.5637 0.113 Uiso 1 1 calc
C52 C 1.0624(8) 0.4348(4) 0.4561(5) 0.132(3) Uani 1 1 d
H52A H 0.9799 0.4557 0.4360 0.198 Uiso 1 1 calc
H52B H 1.0909 0.4454 0.4240 0.198 Uiso 1 1 calc
H52C H 1.1249 0.4511 0.5069 0.198 Uiso 1 1 calc

loop_
_atom_site_aniso_label
_atom_site_aniso_U_11
_atom_site_aniso_U_22
_atom_site_aniso_U_33
_atom_site_aniso_U_23
_atom_site_aniso_U_13
_atom_site_aniso_U_12
Mn1 0.0327(3) 0.0224(2) 0.0288(3) 0.00063(18) 0.0197(2) 0.0024(2)
Mn2 0.0233(3) 0.0222(2) 0.0275(3) 0.00079(18) 0.0126(2) 0.00113(19)
O1 0.0542(18) 0.0460(16) 0.0592(18) -0.0018(13) 0.0394(16) 0.0139(14)
O2 0.067(2) 0.0378(16) 0.107(3) -0.0007(16) 0.065(2) -0.0056(15)
O3 0.068(2) 0.0490(17) 0.0294(15) 0.0034(12) 0.0198(15) 0.0111(15)
O4 0.0495(17) 0.0568(18) 0.0280(15) -0.0004(12) 0.0115(13) -0.0032(14)
O5 0.0414(16) 0.0465(16) 0.0596(18) 0.0035(13) 0.0298(15) 0.0166(13)
O6 0.066(2) 0.0396(17) 0.129(3) -0.0012(17) 0.073(2) -0.0100(15)
O7 0.073(3) 0.291(8) 0.065(3) 0.059(4) 0.019(3) -0.012(4)
O8 0.075(3) 0.125(4) 0.051(2) -0.009(2) 0.028(2) -0.012(2)
N1 0.0271(14) 0.0196(12) 0.0275(14) 0.0015(10) 0.0162(12) 0.0010(11)
N2 0.0235(13) 0.0181(12) 0.0266(14) 0.0006(10) 0.0136(11) 0.0010(10)
C1 0.0240(15) 0.0231(15) 0.0224(15) 0.0007(12) 0.0114(13) -0.0016(13)
C2 0.0280(16) 0.0206(14) 0.0256(16) -0.0005(12) 0.0157(14) -0.0010(13)
C3 0.0288(16) 0.0227(15) 0.0237(16) 0.0029(12) 0.0136(14) 0.0047(13)
C4 0.0264(16) 0.0194(14) 0.0281(16) 0.0010(11) 0.0165(14) -0.0011(12)
C5 0.0268(16) 0.0248(15) 0.0274(17) 0.0008(12) 0.0150(14) 0.0041(13)
C6 0.0311(18) 0.0287(17) 0.038(2) -0.0032(14) 0.0148(16) 0.0037(15)
C7 0.0309(19) 0.040(2) 0.037(2) -0.0026(16) 0.0095(17) 0.0082(16)
C8 0.035(2) 0.0354(19) 0.040(2) 0.0043(15) 0.0164(17) 0.0144(16)
C9 0.0379(19) 0.0241(16) 0.0326(18) 0.0004(13) 0.0199(16) 0.0050(14)
C10 0.0302(17) 0.0229(15) 0.0270(16) 0.0030(12) 0.0177(14) 0.0027(13)
C11 0.0323(17) 0.0186(14) 0.0313(17) 0.0017(12) 0.0194(15) 0.0011(13)
C12 0.0288(17) 0.0243(16) 0.039(2) -0.0011(13) 0.0177(16) 0.0023(14)
C13 0.047(2) 0.0292(18) 0.038(2) -0.0069(15) 0.0205(18) -0.0027(16)
C14 0.057(3) 0.039(2) 0.047(2) -0.0158(18) 0.023(2) -0.006(2)
C15 0.047(2) 0.0270(19) 0.072(3) -0.0152(18) 0.032(2) -0.0064(17)
C16 0.052(3) 0.0283(19) 0.069(3) 0.0023(18) 0.037(2) -0.0031(17)
C17 0.050(2) 0.0261(17) 0.055(2) 0.0004(15) 0.034(2) -0.0028(17)
C18 0.0292(17) 0.0186(14) 0.043(2) -0.0004(13) 0.0198(16) -0.0032(13)
C19 0.039(2) 0.0265(17) 0.053(2) -0.0049(15) 0.0317(19) -0.0052(15)
C20 0.055(3) 0.036(2) 0.083(3) -0.014(2) 0.054(3) -0.0119(19)
C21 0.038(2) 0.028(2) 0.110(4) -0.005(2) 0.046(3) -0.0036(17)
C22 0.031(2) 0.032(2) 0.080(3) 0.0062(19) 0.022(2) -0.0012(16)
C23 0.0335(19) 0.0269(18) 0.052(2) 0.0033(15) 0.0202(18) -0.0021(15)
C24 0.041(2) 0.0286(17) 0.0356(19) 0.0031(14) 0.0234(17) 0.0025(16)
C25 0.048(2) 0.0284(18) 0.052(2) 0.0023(15) 0.037(2) 0.0047(17)
C26 0.051(2) 0.0234(16) 0.034(2) 0.0036(13) 0.0267(18) 0.0061(15)
C27 0.0280(17) 0.0242(15) 0.0269(17) 0.0001(12) 0.0145(14) 0.0051(13)
C28 0.041(2) 0.0310(18) 0.0307(18) 0.0066(14) 0.0202(17) 0.0086(15)
C29 0.055(2) 0.044(2) 0.032(2) 0.0058(16) 0.0273(19) 0.0160(19)
C30 0.045(2) 0.0373(19) 0.036(2) -0.0056(15) 0.0231(18) 0.0128(17)
C31 0.0335(18) 0.0272(16) 0.0338(18) -0.0006(13) 0.0182(16) 0.0075(14)
C32 0.0232(16) 0.0256(15) 0.0255(16) -0.0018(12) 0.0110(14) 0.0024(13)
C33 0.0266(16) 0.0193(14) 0.0309(17) 0.0000(12) 0.0172(14) 0.0009(13)
C34 0.0287(17) 0.0175(14) 0.042(2) -0.0015(13) 0.0228(16) -0.0032(13)
C35 0.0319(19) 0.0278(17) 0.048(2) 0.0051(15) 0.0227(18) 0.0014(15)
C36 0.031(2) 0.032(2) 0.077(3) 0.0134(18) 0.029(2) 0.0038(16)
C37 0.059(3) 0.0280(19) 0.093(4) 0.0003(19) 0.062(3) -0.0016(18)
C38 0.056(3) 0.0334(19) 0.061(3) -0.0043(17) 0.045(2) -0.0061(18)
C39 0.042(2) 0.0301(18) 0.043(2) -0.0026(15) 0.0291(18) -0.0058(16)
C40 0.0342(18) 0.0229(15) 0.0386(19) 0.0029(13) 0.0235(16) 0.0042(14)
C41 0.0312(19) 0.0263(17) 0.057(2) -0.0004(16) 0.0239(18) -0.0001(15)
C42 0.049(3) 0.0287(19) 0.085(3) -0.0040(19) 0.045(3) -0.0091(18)
C43 0.059(3) 0.0261(18) 0.073(3) 0.0132(18) 0.047(3) 0.0060(18)
C44 0.053(2) 0.0334(19) 0.045(2) 0.0139(16) 0.029(2) 0.0108(18)
C45 0.040(2) 0.0305(17) 0.0338(19) 0.0050(14) 0.0190(17) 0.0011(15)
C46 0.0269(17) 0.0270(16) 0.038(2) 0.0013(14) 0.0137(16) 0.0013(14)
C47 0.0309(18) 0.0317(18) 0.0328(19) -0.0006(14) 0.0165(16) -0.0010(15)
C48 0.042(2) 0.0299(19) 0.057(3) -0.0006(16) 0.031(2) 0.0061(17)
C49 0.373(18) 0.092(6) 0.109(7) 0.004(5) 0.099(9) -0.082(9)
C50 0.074(4) 0.200(9) 0.059(4) 0.036(5) 0.029(3) -0.001(5)
C51 0.069(4) 0.158(7) 0.050(3) 0.009(4) 0.031(3) 0.010(4)
C52 0.114(6) 0.099(6) 0.113(6) 0.006(4) 0.023(5) -0.028(5)

loop_
_atom_type_symbol
_atom_type_description
_atom_type_scat_dispersion_real
_atom_type_scat_dispersion_imag
_atom_type_scat_source
C C 0.0033 0.0016 'International Tables Vol C Tables 4.2.6.8 and 6.1.1.4'
H H 0.0000 0.0000 'International Tables Vol C Tables 4.2.6.8 and 6.1.1.4'
N N 0.0061 0.0033 'International Tables Vol C Tables 4.2.6.8 and 6.1.1.4'
O O 0.0106 0.0060 'International Tables Vol C Tables 4.2.6.8 and 6.1.1.4'
Mn Mn 0.3368 0.7283 'International Tables Vol C Tables 4.2.6.8 and 6.1.1.4'

loop_
_geom_angle_atom_site_label_1
_geom_angle_atom_site_label_2
_geom_angle_atom_site_label_3
_geom_angle
C26 Mn1 C24 88.58(16)
C26 Mn1 C25 98.90(17)
C24 Mn1 C25 86.54(16)
C26 Mn1 N1 96.29(13)
C24 Mn1 N1 175.05(13)
C25 Mn1 N1 93.58(13)
C26 Mn1 C11 101.45(15)
C24 Mn1 C11 93.37(14)
C25 Mn1 C11 159.64(15)
N1 Mn1 C11 84.80(11)
C26 Mn1 C10 140.58(14)
C24 Mn1 C10 89.14(13)
C25 Mn1 C10 120.23(15)
N1 Mn1 C10 86.52(11)
C11 Mn1 C10 39.46(12)
C26 Mn1 C5 156.90(14)
C24 Mn1 C5 112.09(13)
C25 Mn1 C5 92.79(14)
N1 Mn1 C5 62.96(10)
C11 Mn1 C5 68.37(12)
C10 Mn1 C5 36.23(10)
C46 Mn2 C47 89.53(15)
C46 Mn2 C48 97.06(17)
C47 Mn2 C48 85.57(16)
C46 Mn2 N2 94.41(13)
C47 Mn2 N2 175.95(13)
C48 Mn2 N2 94.86(13)
C46 Mn2 C33 99.85(14)
C47 Mn2 C33 94.01(14)
C48 Mn2 C33 163.09(15)
N2 Mn2 C33 84.40(11)
C46 Mn2 C32 139.17(14)
C47 Mn2 C32 90.18(13)
C48 Mn2 C32 123.62(16)
N2 Mn2 C32 86.23(11)
C33 Mn2 C32 39.48(12)
C46 Mn2 C27 154.48(14)
C47 Mn2 C27 113.09(13)
C48 Mn2 C27 96.37(15)
N2 Mn2 C27 62.87(10)
C33 Mn2 C27 68.21(12)
C32 Mn2 C27 36.07(11)
C49 O7 C50 119.5(8)
C51 O8 C52 108.3(6)
C1 N1 C4 118.1(3)
C1 N1 Mn1 140.8(2)
C4 N1 Mn1 101.02(18)
C1 N2 C2 118.9(3)
C1 N2 Mn2 139.6(2)
C2 N2 Mn2 101.47(19)
N1 C1 N2 123.0(3)
N1 C1 H1 118.5
N2 C1 H1 118.5
N2 C2 C3 121.4(3)
N2 C2 C27 112.0(3)
C3 C2 C27 126.5(3)
C2 C3 C4 116.1(3)
C2 C3 H3 121.9
C4 C3 H3 121.9
N1 C4 C3 121.8(3)
N1 C4 C5 111.7(3)
C3 C4 C5 126.4(3)
C6 C5 C10 121.2(3)
C6 C5 C4 117.1(3)
C10 C5 C4 121.5(3)
C6 C5 Mn1 128.2(2)
C10 C5 Mn1 64.77(17)
C4 C5 Mn1 83.97(18)
C7 C6 C5 120.5(3)
C7 C6 H6 119.7
C5 C6 H6 119.7
C6 C7 C8 119.3(3)
C6 C7 H7 120.4
C8 C7 H7 120.4
C9 C8 C7 121.0(3)
C9 C8 H8 119.5
C7 C8 H8 119.5
C8 C9 C10 123.1(3)
C8 C9 H9 118.4
C10 C9 H9 118.4
C9 C10 C5 114.7(3)
C9 C10 C11 121.7(3)
C5 C10 C11 122.9(3)
C9 C10 Mn1 118.5(2)
C5 C10 Mn1 79.00(18)
C11 C10 Mn1 67.87(16)
C10 C11 C18 119.8(3)
C10 C11 C12 116.1(3)
C18 C11 C12 108.1(3)
C10 C11 Mn1 72.67(17)
C18 C11 Mn1 114.5(2)
C12 C11 Mn1 122.7(2)
C13 C12 C17 117.7(3)
C13 C12 C11 123.2(3)
C17 C12 C11 118.9(3)
C12 C13 C14 120.9(4)
C12 C13 H13 119.5
C14 C13 H13 119.5
C15 C14 C13 120.5(4)
C15 C14 H14 119.7
C13 C14 H14 119.7
C14 C15 C16 119.6(3)
C14 C15 H15 120.2
C16 C15 H15 120.2
C15 C16 C17 120.0(4)
C15 C16 H16 120.0
C17 C16 H16 120.0
C16 C17 C12 121.2(4)
C16 C17 H17 119.4
C12 C17 H17 119.4
C19 C18 C23 117.8(3)
C19 C18 C11 121.9(3)
C23 C18 C11 120.3(3)
C20 C19 C18 121.2(4)
C20 C19 H19 119.4
C18 C19 H19 119.4
C21 C20 C19 120.6(4)
C21 C20 H20 119.7
C19 C20 H20 119.7
C20 C21 C22 118.8(4)
C20 C21 H21 120.6
C22 C21 H21 120.6
C23 C22 C21 121.5(4)
C23 C22 H22 119.2
C21 C22 H22 119.2
C22 C23 C18 120.1(4)
C22 C23 H23 119.9
C18 C23 H23 119.9
O1 C24 Mn1 176.8(3)
O2 C25 Mn1 171.2(3)
O3 C26 Mn1 178.6(3)
C28 C27 C32 121.2(3)
C28 C27 C2 117.8(3)
C32 C27 C2 120.7(3)
C28 C27 Mn2 129.1(2)
C32 C27 Mn2 64.12(17)
C2 C27 Mn2 83.26(18)
C29 C28 C27 121.1(3)
C29 C28 H28 119.5
C27 C28 H28 119.5
C28 C29 C30 119.1(3)
C28 C29 H29 120.4
C30 C29 H29 120.4
C31 C30 C29 121.1(3)
C31 C30 H30 119.4
C29 C30 H30 119.4
C30 C31 C32 122.9(3)
C30 C31 H31 118.5
C32 C31 H31 118.5
C27 C32 C31 114.4(3)
C27 C32 C33 123.6(3)
C31 C32 C33 121.6(3)
C27 C32 Mn2 79.81(18)
C31 C32 Mn2 118.6(2)
C33 C32 Mn2 68.41(17)
C32 C33 C34 119.6(3)
C32 C33 C40 116.2(3)
C34 C33 C40 108.2(3)
C32 C33 Mn2 72.11(18)
C34 C33 Mn2 115.2(2)
C40 C33 Mn2 122.2(2)
C35 C34 C39 118.3(3)
C35 C34 C33 121.7(3)
C39 C34 C33 119.8(3)
C34 C35 C36 120.8(4)
C34 C35 H35 119.6
C36 C35 H35 119.6
C37 C36 C35 119.7(4)
C37 C36 H36 120.2
C35 C36 H36 120.2
C38 C37 C36 119.6(4)
C38 C37 H37 120.2
C36 C37 H37 120.2
C37 C38 C39 120.9(4)
C37 C38 H38 119.6
C39 C38 H38 119.6
C38 C39 C34 120.7(4)
C38 C39 H39 119.7
C34 C39 H39 119.7
C45 C40 C41 118.0(3)
C45 C40 C33 123.9(3)
C41 C40 C33 118.0(3)
C42 C41 C40 120.5(4)
C42 C41 H41 119.8
C40 C41 H41 119.8
C43 C42 C41 120.9(4)
C43 C42 H42 119.6
C41 C42 H42 119.6
C44 C43 C42 119.0(3)
C44 C43 H43 120.5
C42 C43 H43 120.5
C43 C44 C45 121.0(4)
C43 C44 H44 119.5
C45 C44 H44 119.5
C40 C45 C44 120.6(3)
C40 C45 H45 119.7
C44 C45 H45 119.7
O4 C46 Mn2 179.1(3)
O5 C47 Mn2 176.1(3)
O6 C48 Mn2 172.3(3)
O7 C49 H49A 109.5
O7 C49 H49B 109.5
H49A C49 H49B 109.5
O7 C49 H49C 109.5
H49A C49 H49C 109.5
H49B C49 H49C 109.5
O7 C50 C51 112.4(6)
O7 C50 H50A 109.1
C51 C50 H50A 109.1
O7 C50 H50B 109.1
C51 C50 H50B 109.1
H50A C50 H50B 107.8
O8 C51 C50 110.5(6)
O8 C51 H51A 109.5
C50 C51 H51A 109.5
O8 C51 H51B 109.5
C50 C51 H51B 109.5
H51A C51 H51B 108.1
O8 C52 H52A 109.5
O8 C52 H52B 109.5
H52A C52 H52B 109.5
O8 C52 H52C 109.5
H52A C52 H52C 109.5
H52B C52 H52C 109.5

loop_
_geom_bond_atom_site_label_1
_geom_bond_atom_site_label_2
_geom_bond_distance
Mn1 C26 1.785(4)
Mn1 C24 1.797(4)
Mn1 C25 1.827(4)
Mn1 N1 2.059(3)
Mn1 C11 2.140(3)
Mn1 C10 2.205(3)
Mn1 C5 2.393(3)
Mn2 C46 1.777(4)
Mn2 C47 1.797(4)
Mn2 C48 1.827(4)
Mn2 N2 2.049(2)
Mn2 C33 2.147(3)
Mn2 C32 2.198(3)
Mn2 C27 2.404(3)
O1 C24 1.153(4)
O2 C25 1.145(4)
O3 C26 1.153(4)
O4 C46 1.158(4)
O5 C47 1.155(4)
O6 C48 1.150(5)
O7 C49 1.364(9)
O7 C50 1.469(8)
O8 C51 1.375(7)
O8 C52 1.443(8)
N1 C1 1.328(4)
N1 C4 1.358(4)
N2 C1 1.332(4)
N2 C2 1.350(4)
C1 H1 0.9500
C2 C3 1.382(4)
C2 C27 1.474(4)
C3 C4 1.383(4)
C3 H3 0.9500
C4 C5 1.471(4)
C5 C6 1.420(5)
C5 C10 1.441(4)
C6 C7 1.368(5)
C6 H6 0.9500
C7 C8 1.410(5)
C7 H7 0.9500
C8 C9 1.354(5)
C8 H8 0.9500
C9 C10 1.431(4)
C9 H9 0.9500
C10 C11 1.468(4)
C11 C18 1.500(5)
C11 C12 1.531(4)
C12 C13 1.375(5)
C12 C17 1.394(5)
C13 C14 1.401(5)
C13 H13 0.9500
C14 C15 1.363(6)
C14 H14 0.9500
C15 C16 1.378(6)
C15 H15 0.9500
C16 C17 1.389(5)
C16 H16 0.9500
C17 H17 0.9500
C18 C19 1.397(5)
C18 C23 1.406(5)
C19 C20 1.394(5)
C19 H19 0.9500
C20 C21 1.373(6)
C20 H20 0.9500
C21 C22 1.388(7)
C21 H21 0.9500
C22 C23 1.384(6)
C22 H22 0.9500
C23 H23 0.9500
C27 C28 1.414(5)
C27 C32 1.438(4)
C28 C29 1.370(5)
C28 H28 0.9500
C29 C30 1.396(5)
C29 H29 0.9500
C30 C31 1.365(5)
C30 H30 0.9500
C31 C32 1.439(4)
C31 H31 0.9500
C32 C33 1.468(4)
C33 C34 1.510(4)
C33 C40 1.526(4)
C34 C35 1.382(5)
C34 C39 1.400(5)
C35 C36 1.406(5)
C35 H35 0.9500
C36 C37 1.389(6)
C36 H36 0.9500
C37 C38 1.368(6)
C37 H37 0.9500
C38 C39 1.385(5)
C38 H38 0.9500
C39 H39 0.9500
C40 C45 1.378(5)
C40 C41 1.398(5)
C41 C42 1.391(5)
C41 H41 0.9500
C42 C43 1.377(6)
C42 H42 0.9500
C43 C44 1.360(6)
C43 H43 0.9500
C44 C45 1.405(5)
C44 H44 0.9500
C45 H45 0.9500
C49 H49A 0.9800
C49 H49B 0.9800
C49 H49C 0.9800
C50 C51 1.497(11)
C50 H50A 0.9900
C50 H50B 0.9900
C51 H51A 0.9900
C51 H51B 0.9900
C52 H52A 0.9800
C52 H52B 0.9800
C52 H52C 0.9800

loop_
_geom_torsion_atom_site_label_1
_geom_torsion_atom_site_label_2
_geom_torsion_atom_site_label_3
_geom_torsion_atom_site_label_4
_geom_torsion
C26 Mn1 N1 C1 -9.1(4)
C24 Mn1 N1 C1 -178(33)
C25 Mn1 N1 C1 90.3(3)
C11 Mn1 N1 C1 -110.1(3)
C10 Mn1 N1 C1 -149.6(3)
C5 Mn1 N1 C1 -178.4(4)
C26 Mn1 N1 C4 173.2(2)
C24 Mn1 N1 C4 3.8(16)
C25 Mn1 N1 C4 -87.5(2)
C11 Mn1 N1 C4 72.18(19)
C10 Mn1 N1 C4 32.64(19)
C5 Mn1 N1 C4 3.84(18)
C46 Mn2 N2 C1 -9.3(3)
C47 Mn2 N2 C1 -175.9(18)
C48 Mn2 N2 C1 88.2(3)
C33 Mn2 N2 C1 -108.8(3)
C32 Mn2 N2 C1 -148.4(3)
C27 Mn2 N2 C1 -177.2(4)
C46 Mn2 N2 C2 171.9(2)
C47 Mn2 N2 C2 5.3(19)
C48 Mn2 N2 C2 -90.6(2)
C33 Mn2 N2 C2 72.5(2)
C32 Mn2 N2 C2 32.88(19)
C27 Mn2 N2 C2 4.10(18)
C4 N1 C1 N2 4.1(4)
Mn1 N1 C1 N2 -173.4(2)
C2 N2 C1 N1 3.2(4)
Mn2 N2 C1 N1 -175.4(2)
C1 N2 C2 C3 -7.1(4)
Mn2 N2 C2 C3 172.0(3)
C1 N2 C2 C27 174.5(3)
Mn2 N2 C2 C27 -6.4(3)
N2 C2 C3 C4 3.5(5)
C27 C2 C3 C4 -178.3(3)
C1 N1 C4 C3 -7.8(4)
Mn1 N1 C4 C3 170.6(3)
C1 N1 C4 C5 175.6(3)
Mn1 N1 C4 C5 -6.0(3)
C2 C3 C4 N1 4.0(5)
C2 C3 C4 C5 -179.9(3)
N1 C4 C5 C6 135.3(3)
C3 C4 C5 C6 -41.2(5)
N1 C4 C5 C10 -50.4(4)
C3 C4 C5 C10 133.2(3)
N1 C4 C5 Mn1 5.1(2)
C3 C4 C5 Mn1 -171.4(3)
C26 Mn1 C5 C6 -151.5(3)
C24 Mn1 C5 C6 56.5(3)
C25 Mn1 C5 C6 -30.9(3)
N1 Mn1 C5 C6 -123.5(3)
C11 Mn1 C5 C6 141.1(3)
C10 Mn1 C5 C6 110.9(3)
C26 Mn1 C5 C10 97.6(4)
C24 Mn1 C5 C10 -54.5(2)
C25 Mn1 C5 C10 -141.9(2)
N1 Mn1 C5 C10 125.5(2)
C11 Mn1 C5 C10 30.22(19)
C26 Mn1 C5 C4 -31.5(4)
C24 Mn1 C5 C4 176.50(19)
C25 Mn1 C5 C4 89.1(2)
N1 Mn1 C5 C4 -3.50(16)
C11 Mn1 C5 C4 -98.83(19)
C10 Mn1 C5 C4 -129.0(3)
C10 C5 C6 C7 3.5(5)
C4 C5 C6 C7 177.9(3)
Mn1 C5 C6 C7 -77.4(4)
C5 C6 C7 C8 -0.3(6)
C6 C7 C8 C9 -1.6(6)
C7 C8 C9 C10 0.3(6)
C8 C9 C10 C5 2.7(5)
C8 C9 C10 C11 173.6(3)
C8 C9 C10 Mn1 93.3(4)
C6 C5 C10 C9 -4.5(5)
C4 C5 C10 C9 -178.7(3)
Mn1 C5 C10 C9 116.4(3)
C6 C5 C10 C11 -175.3(3)
C4 C5 C10 C11 10.6(5)
Mn1 C5 C10 C11 -54.3(3)
C6 C5 C10 Mn1 -121.0(3)
C4 C5 C10 Mn1 64.9(3)
C26 Mn1 C10 C9 105.5(3)
C24 Mn1 C10 C9 18.8(3)
C25 Mn1 C10 C9 -66.7(3)
N1 Mn1 C10 C9 -158.8(3)
C11 Mn1 C10 C9 115.1(3)
C5 Mn1 C10 C9 -112.3(3)
C26 Mn1 C10 C5 -142.2(2)
C24 Mn1 C10 C5 131.1(2)
C25 Mn1 C10 C5 45.6(2)
N1 Mn1 C10 C5 -46.55(19)
C11 Mn1 C10 C5 -132.6(3)
C26 Mn1 C10 C11 -9.6(3)
C24 Mn1 C10 C11 -96.3(2)
C25 Mn1 C10 C11 178.16(19)
N1 Mn1 C10 C11 86.04(18)
C5 Mn1 C10 C11 132.6(3)
C9 C10 C11 C18 140.5(3)
C5 C10 C11 C18 -49.3(4)
Mn1 C10 C11 C18 -108.8(3)
C9 C10 C11 C12 7.7(4)
C5 C10 C11 C12 177.9(3)
Mn1 C10 C11 C12 118.5(3)
C9 C10 C11 Mn1 -110.7(3)
C5 C10 C11 Mn1 59.4(3)
C26 Mn1 C11 C10 173.78(19)
C24 Mn1 C11 C10 84.55(19)
C25 Mn1 C11 C10 -4.6(5)
N1 Mn1 C11 C10 -90.84(17)
C5 Mn1 C11 C10 -27.91(16)
C26 Mn1 C11 C18 -70.8(3)
C24 Mn1 C11 C18 -160.0(3)
C25 Mn1 C11 C18 110.9(4)
N1 Mn1 C11 C18 24.6(2)
C10 Mn1 C11 C18 115.4(3)
C5 Mn1 C11 C18 87.5(2)
C26 Mn1 C11 C12 63.5(3)
C24 Mn1 C11 C12 -25.8(3)
C25 Mn1 C11 C12 -114.9(4)
N1 Mn1 C11 C12 158.9(3)
C10 Mn1 C11 C12 -110.3(3)
C5 Mn1 C11 C12 -138.2(3)
C10 C11 C12 C13 -119.2(4)
C18 C11 C12 C13 102.9(4)
Mn1 C11 C12 C13 -33.8(5)
C10 C11 C12 C17 65.2(4)
C18 C11 C12 C17 -72.7(4)
Mn1 C11 C12 C17 150.6(3)
C17 C12 C13 C14 -0.3(6)
C11 C12 C13 C14 -176.0(4)
C12 C13 C14 C15 -1.0(7)
C13 C14 C15 C16 1.1(7)
C14 C15 C16 C17 0.0(7)
C15 C16 C17 C12 -1.4(6)
C13 C12 C17 C16 1.5(6)
C11 C12 C17 C16 177.4(3)
C10 C11 C18 C19 -27.7(4)
C12 C11 C18 C19 108.4(3)
Mn1 C11 C18 C19 -111.0(3)
C10 C11 C18 C23 154.6(3)
C12 C11 C18 C23 -69.3(4)
Mn1 C11 C18 C23 71.3(3)
C23 C18 C19 C20 -1.2(5)
C11 C18 C19 C20 -179.0(3)
C18 C19 C20 C21 1.0(5)
C19 C20 C21 C22 -0.3(6)
C20 C21 C22 C23 -0.2(6)
C21 C22 C23 C18 0.0(6)
C19 C18 C23 C22 0.7(5)
C11 C18 C23 C22 178.5(3)
C26 Mn1 C24 O1 50(6)
C25 Mn1 C24 O1 -49(6)
N1 Mn1 C24 O1 -141(5)
C11 Mn1 C24 O1 151(6)
C10 Mn1 C24 O1 -170(6)
C5 Mn1 C24 O1 -141(6)
C26 Mn1 C25 O2 -110(2)
C24 Mn1 C25 O2 -22(2)
N1 Mn1 C25 O2 153(2)
C11 Mn1 C25 O2 69(2)
C10 Mn1 C25 O2 65(2)
C5 Mn1 C25 O2 90(2)
C24 Mn1 C26 O3 48(14)
C25 Mn1 C26 O3 134(14)
N1 Mn1 C26 O3 -131(14)
C11 Mn1 C26 O3 -45(14)
C10 Mn1 C26 O3 -39(14)
C5 Mn1 C26 O3 -106(14)
N2 C2 C27 C28 136.4(3)
C3 C2 C27 C28 -41.9(5)
N2 C2 C27 C32 -49.0(4)
C3 C2 C27 C32 132.7(3)
N2 C2 C27 Mn2 5.4(2)
C3 C2 C27 Mn2 -172.9(3)
C46 Mn2 C27 C28 -153.5(3)
C47 Mn2 C27 C28 55.8(3)
C48 Mn2 C27 C28 -32.1(3)
N2 Mn2 C27 C28 -124.3(3)
C33 Mn2 C27 C28 140.7(3)
C32 Mn2 C27 C28 110.4(4)
C46 Mn2 C27 C32 96.1(3)
C47 Mn2 C27 C32 -54.6(2)
C48 Mn2 C27 C32 -142.5(2)
N2 Mn2 C27 C32 125.3(2)
C33 Mn2 C27 C32 30.34(18)
C46 Mn2 C27 C2 -32.9(4)
C47 Mn2 C27 C2 176.39(19)
C48 Mn2 C27 C2 88.5(2)
N2 Mn2 C27 C2 -3.70(16)
C33 Mn2 C27 C2 -98.7(2)
C32 Mn2 C27 C2 -129.0(3)
C32 C27 C28 C29 3.7(6)
C2 C27 C28 C29 178.3(3)
Mn2 C27 C28 C29 -76.8(5)
C27 C28 C29 C30 -0.4(6)
C28 C29 C30 C31 -1.4(6)
C29 C30 C31 C32 -0.1(6)
C28 C27 C32 C31 -4.9(5)
C2 C27 C32 C31 -179.2(3)
Mn2 C27 C32 C31 116.9(3)
C28 C27 C32 C33 -177.1(3)
C2 C27 C32 C33 8.5(5)
Mn2 C27 C32 C33 -55.4(3)
C28 C27 C32 Mn2 -121.7(3)
C2 C27 C32 Mn2 63.9(3)
C30 C31 C32 C27 3.1(5)
C30 C31 C32 C33 175.6(3)
C30 C31 C32 Mn2 94.6(4)
C46 Mn2 C32 C27 -139.1(2)
C47 Mn2 C32 C27 131.4(2)
C48 Mn2 C32 C27 46.6(2)
N2 Mn2 C32 C27 -46.70(18)
C33 Mn2 C32 C27 -132.5(3)
C46 Mn2 C32 C31 108.6(3)
C47 Mn2 C32 C31 19.1(3)
C48 Mn2 C32 C31 -65.7(3)
N2 Mn2 C32 C31 -159.0(3)
C33 Mn2 C32 C31 115.2(3)
C27 Mn2 C32 C31 -112.3(3)
C46 Mn2 C32 C33 -6.6(3)
C47 Mn2 C32 C33 -96.10(19)
C48 Mn2 C32 C33 179.11(19)
N2 Mn2 C32 C33 85.77(17)
C27 Mn2 C32 C33 132.5(3)
C27 C32 C33 C34 -48.7(4)
C31 C32 C33 C34 139.5(3)
Mn2 C32 C33 C34 -109.3(3)
C27 C32 C33 C40 178.3(3)
C31 C32 C33 C40 6.6(4)
Mn2 C32 C33 C40 117.7(3)
C27 C32 C33 Mn2 60.6(3)
C31 C32 C33 Mn2 -111.1(3)
C46 Mn2 C33 C32 175.62(19)
C47 Mn2 C33 C32 85.40(19)
C48 Mn2 C33 C32 -2.6(5)
N2 Mn2 C33 C32 -90.86(17)
C27 Mn2 C33 C32 -27.88(16)
C46 Mn2 C33 C34 -69.4(3)
C47 Mn2 C33 C34 -159.6(2)
C48 Mn2 C33 C34 112.4(5)
N2 Mn2 C33 C34 24.1(2)
C32 Mn2 C33 C34 115.0(3)
C27 Mn2 C33 C34 87.1(2)
C46 Mn2 C33 C40 65.4(3)
C47 Mn2 C33 C40 -24.8(3)
C48 Mn2 C33 C40 -112.8(5)
N2 Mn2 C33 C40 158.9(3)
C32 Mn2 C33 C40 -110.2(3)
C27 Mn2 C33 C40 -138.1(3)
C32 C33 C34 C35 -29.6(4)
C40 C33 C34 C35 106.7(3)
Mn2 C33 C34 C35 -112.5(3)
C32 C33 C34 C39 154.8(3)
C40 C33 C34 C39 -68.9(4)
Mn2 C33 C34 C39 71.9(3)
C39 C34 C35 C36 -0.5(5)
C33 C34 C35 C36 -176.2(3)
C34 C35 C36 C37 1.1(5)
C35 C36 C37 C38 -1.0(5)
C36 C37 C38 C39 0.2(6)
C37 C38 C39 C34 0.4(5)
C35 C34 C39 C38 -0.3(5)
C33 C34 C39 C38 175.5(3)
C32 C33 C40 C45 -115.5(4)
C34 C33 C40 C45 106.5(4)
Mn2 C33 C40 C45 -31.0(4)
C32 C33 C40 C41 68.3(4)
C34 C33 C40 C41 -69.7(4)
Mn2 C33 C40 C41 152.9(3)
C45 C40 C41 C42 1.3(6)
C33 C40 C41 C42 177.8(3)
C40 C41 C42 C43 -1.1(6)
C41 C42 C43 C44 0.0(6)
C42 C43 C44 C45 0.6(6)
C41 C40 C45 C44 -0.7(5)
C33 C40 C45 C44 -176.9(3)
C43 C44 C45 C40 -0.3(6)
C47 Mn2 C46 O4 126(20)
C48 Mn2 C46 O4 -149(20)
N2 Mn2 C46 O4 -53(20)
C33 Mn2 C46 O4 32(20)
C32 Mn2 C46 O4 36(20)
C27 Mn2 C46 O4 -28(20)
C46 Mn2 C47 O5 57(5)
C48 Mn2 C47 O5 -40(5)
N2 Mn2 C47 O5 -136(4)
C33 Mn2 C47 O5 157(5)
C32 Mn2 C47 O5 -164(5)
C27 Mn2 C47 O5 -135(5)
C46 Mn2 C48 O6 -97(3)
C47 Mn2 C48 O6 -8(3)
N2 Mn2 C48 O6 168(3)
C33 Mn2 C48 O6 81(3)
C32 Mn2 C48 O6 79(3)
C27 Mn2 C48 O6 105(3)
C49 O7 C50 C51 177.2(8)
C52 O8 C51 C50 -178.3(5)
O7 C50 C51 O8 -75.4(7)
